data_7232467
loop_
_publ_author_name
'Chakrabarti, Kaushik'
'Maji, Milan'
'Kundu, Sabuj'

_publ_section_title
;
 Cooperative iridium complex-catalyzed synthesis of quinoxalines,
 benzimidazoles and quinazolines in water
;
_journal_issue 8
_journal_name_full 'Green Chemistry'
_journal_page_first 1999
_journal_paper_doi 10.1039/C8GC03744B
_journal_volume 21
_journal_year 2019
_chemical_formula_moiety 'C18 H24 Cl Ir N3 O, C H2 Cl2, Cl'
_chemical_formula_sum 'C19 H26 Cl4 Ir N3 O'
_chemical_formula_weight 646.43
_space_group_crystal_system monoclinic
_space_group_IT_number 14
_space_group_name_Hall '-P 2yn'
_space_group_name_H-M_alt 'P 1 21/n 1'
_symmetry_space_group_name_Hall '-P 2yn'
_symmetry_space_group_name_H-M 'P 1 21/n 1'
_atom_sites_solution_hydrogens geom
_atom_sites_solution_primary iterative
_audit_creation_date 2018-05-15
_audit_creation_method
;
Olex2 1.2
(compiled 2017.01.04 svn.r3372 for OlexSys, GUI svn.r5381)
;
_audit_update_record
;
2018-11-09 deposited with the CCDC.    2019-03-05 downloaded from the CCDC.
;
_cell_angle_alpha 90
_cell_angle_beta 111.994(6)
_cell_angle_gamma 90
_cell_formula_units_Z 4
_cell_length_a 12.768(3)
_cell_length_b 14.165(3)
_cell_length_c 13.588(3)
_cell_measurement_reflns_used 9798
_cell_measurement_temperature 100
_cell_measurement_theta_max 28.26
_cell_measurement_theta_min 2.36
_cell_volume 2278.7(9)
_computing_cell_refinement 'SAINT V8.38A (?, 2016)'
_computing_data_reduction 'SAINT V8.38A (?, 2016)'
_computing_molecular_graphics 'Olex2 (Dolomanov et al., 2009)'
_computing_publication_material 'Olex2 (Dolomanov et al., 2009)'
_computing_structure_refinement 'ShelXL (Sheldrick, 2015)'
_computing_structure_solution 'olex2.solve (Bourhis et al., 2015)'
_diffrn_ambient_temperature 100
_diffrn_measured_fraction_theta_full 0.999
_diffrn_measured_fraction_theta_max 0.998
_diffrn_measurement_device_type 'Bruker APEX-II CCD'
_diffrn_measurement_method '\f and \w scans'
_diffrn_radiation_type MoK\a
_diffrn_radiation_wavelength 0.71073
_diffrn_reflns_av_R_equivalents 0.0556
_diffrn_reflns_av_unetI/netI 0.0324
_diffrn_reflns_Laue_measured_fraction_full 0.999
_diffrn_reflns_Laue_measured_fraction_max 0.998
_diffrn_reflns_limit_h_max 17
_diffrn_reflns_limit_h_min -17
_diffrn_reflns_limit_k_max 18
_diffrn_reflns_limit_k_min -18
_diffrn_reflns_limit_l_max 18
_diffrn_reflns_limit_l_min -18
_diffrn_reflns_number 35066
_diffrn_reflns_point_group_measured_fraction_full 0.999
_diffrn_reflns_point_group_measured_fraction_max 0.998
_diffrn_reflns_theta_full 25.242
_diffrn_reflns_theta_max 28.284
_diffrn_reflns_theta_min 2.767
_diffrn_standards_number 0
_exptl_absorpt_coefficient_mu 6.344
_exptl_absorpt_correction_T_max 0.7457
_exptl_absorpt_correction_T_min 0.5146
_exptl_absorpt_correction_type empirical
_exptl_absorpt_process_details
;
SADABS-2016/2 (Bruker,2016/2) was used for absorption correction.
wR2(int) was 0.0849 before and 0.0652 after correction.
The Ratio of minimum to maximum transmission is 0.6901.
The \l/2 correction factor is Not present.
;
_exptl_crystal_colour orange
_exptl_crystal_colour_primary orange
_exptl_crystal_density_diffrn 1.884
_exptl_crystal_description block
_exptl_crystal_F_000 1256
_exptl_crystal_size_max 0.01
_exptl_crystal_size_mid 0.01
_exptl_crystal_size_min 0.01
_refine_diff_density_max 1.665
_refine_diff_density_min -1.053
_refine_diff_density_rms 0.136
_refine_ls_extinction_method none
_refine_ls_goodness_of_fit_ref 1.069
_refine_ls_hydrogen_treatment constr
_refine_ls_matrix_type full
_refine_ls_number_parameters 259
_refine_ls_number_reflns 5634
_refine_ls_number_restraints 0
_refine_ls_restrained_S_all 1.069
_refine_ls_R_factor_all 0.0257
_refine_ls_R_factor_gt 0.0228
_refine_ls_shift/su_max 0.008
_refine_ls_shift/su_mean 0.000
_refine_ls_structure_factor_coef Fsqd
_refine_ls_weighting_details 'w=1/[\s^2^(Fo^2^)+(0.0230P)^2^+3.5670P] where P=(Fo^2^+2Fc^2^)/3'
_refine_ls_weighting_scheme calc
_refine_ls_wR_factor_gt 0.0573
_refine_ls_wR_factor_ref 0.0591
_reflns_Friedel_coverage 0.000
_reflns_number_gt 5206
_reflns_number_total 5634
_reflns_threshold_expression 'I > 2\s(I)'
_cod_data_source_file c8gc03744b2.cif
_cod_data_source_block 14mayb_0m
_cod_depositor_comments 'Adding full bibliography for 7232467.cif.'
_cod_original_cell_volume 2278.6(10)
_cod_database_code 7232467
_shelx_shelxl_version_number 2016/6
_shelx_space_group_comment
;
The symmetry employed for this shelxl refinement is uniquely defined
by the following loop, which should always be used as a source of
symmetry information in preference to the above space-group names.
They are only intended as comments.
;
_shelx_estimated_absorpt_t_max 0.939
_shelx_estimated_absorpt_t_min 0.939
_olex2_refinement_description
;
1. Fixed Uiso
 At 1.2 times of:
  All C(H) groups, All C(H,H) groups, All N(H) groups
 At 1.5 times of:
  All C(H,H,H) groups, All O(H) groups
2.a Secondary CH2 refined with riding coordinates:
 C16(H16A,H16B), C19(H19A,H19B), C2(H2A,H2B)
2.b Aromatic/amide H refined with riding coordinates:
 N8(H8), C7(H7), C11(H11), C2AA(H2AA)
2.c Idealised Me refined as rotating group:
 C6AA(H6AA,H6AB,H6AC), C5AA(H5AA,H5AB,H5AC), C4AA(H4AA,H4AB,H4AC), C12(H12A,
 H12B,H12C), C14(H14A,H14B,H14C)
2.d Idealised tetrahedral OH refined as rotating group:
 O1(H1)
;
_olex2_submission_special_instructions 'No special instructions were received'

loop_
_space_group_symop_operation_xyz
'x, y, z'
'-x+1/2, y+1/2, -z+1/2'
'-x, -y, -z'
'x-1/2, -y-1/2, z-1/2'

loop_
_atom_site_label
_atom_site_type_symbol
_atom_site_fract_x
_atom_site_fract_y
_atom_site_fract_z
_atom_site_U_iso_or_equiv
_atom_site_adp_type
_atom_site_occupancy
_atom_site_site_symmetry_order
_atom_site_calc_flag
_atom_site_refinement_flags_posn
Ir1 Ir 0.31890(2) 0.31711(2) 0.52293(2) 0.01168(4) Uani 1 1 d .
N6 N 0.4468(2) 0.21628(17) 0.5687(2) 0.0142(5) Uani 1 1 d .
N8 N 0.5219(2) 0.08334(19) 0.6538(2) 0.0214(6) Uani 1 1 d .
H8 H 0.532065 0.036536 0.699050 0.026 Uiso 1 1 calc R
C15 C 0.4383(2) 0.1472(2) 0.6279(2) 0.0145(5) Uani 1 1 d .
C16 C 0.5937(3) 0.1050(2) 0.5936(3) 0.0203(6) Uani 1 1 d .
H16A H 0.582775 0.058263 0.536385 0.024 Uiso 1 1 calc R
H16B H 0.674548 0.106758 0.640506 0.024 Uiso 1 1 calc R
C19 C 0.5508(3) 0.2037(2) 0.5476(3) 0.0191(6) Uani 1 1 d .
H19A H 0.607001 0.253083 0.583618 0.023 Uiso 1 1 calc R
H19B H 0.534727 0.205936 0.470490 0.023 Uiso 1 1 calc R
N0AA N 0.2824(2) 0.23038(17) 0.63487(19) 0.0132(5) Uani 1 1 d .
C7 C 0.1712(3) 0.1770(2) 0.7322(3) 0.0211(7) Uani 1 1 d .
H7 H 0.110308 0.187996 0.754887 0.025 Uiso 1 1 calc R
C11 C 0.3226(3) 0.0807(2) 0.7264(2) 0.0197(6) Uani 1 1 d .
H11 H 0.368058 0.025599 0.746668 0.024 Uiso 1 1 calc R
C1AA C 0.2002(3) 0.2453(2) 0.6722(2) 0.0166(6) Uani 1 1 d .
C17 C 0.3449(2) 0.1490(2) 0.6654(2) 0.0144(5) Uani 1 1 d .
C2AA C 0.2311(3) 0.0941(2) 0.7582(3) 0.0224(6) Uani 1 1 d .
H2AA H 0.210845 0.046527 0.797100 0.027 Uiso 1 1 calc R
Cl1 Cl 0.43403(6) 0.41060(5) 0.67339(5) 0.01459(13) Uani 1 1 d .
C5 C 0.1543(3) 0.3073(2) 0.3988(2) 0.0178(6) Uani 1 1 d .
C6AA C 0.2440(3) 0.1804(2) 0.3151(3) 0.0234(7) Uani 1 1 d .
H6AA H 0.314809 0.174004 0.303279 0.035 Uiso 1 1 calc GR
H6AB H 0.179971 0.172664 0.247578 0.035 Uiso 1 1 calc GR
H6AC H 0.240544 0.131983 0.365268 0.035 Uiso 1 1 calc GR
C5AA C 0.4082(3) 0.3598(2) 0.3272(3) 0.0203(6) Uani 1 1 d .
H5AA H 0.471183 0.396324 0.376696 0.030 Uiso 1 1 calc GR
H5AB H 0.381793 0.389792 0.257149 0.030 Uiso 1 1 calc GR
H5AC H 0.433571 0.295425 0.321827 0.030 Uiso 1 1 calc GR
C3AA C 0.1761(2) 0.4047(2) 0.4323(2) 0.0171(6) Uani 1 1 d .
C9 C 0.2389(3) 0.2767(2) 0.3599(2) 0.0165(6) Uani 1 1 d .
C10 C 0.2740(3) 0.4342(2) 0.4107(2) 0.0171(6) Uani 1 1 d .
C4AA C 0.1034(3) 0.4686(2) 0.4663(3) 0.0238(7) Uani 1 1 d .
H4AA H 0.049115 0.430934 0.484944 0.036 Uiso 1 1 calc GR
H4AB H 0.062559 0.511688 0.408146 0.036 Uiso 1 1 calc GR
H4AC H 0.150632 0.505181 0.528232 0.036 Uiso 1 1 calc GR
C12 C 0.3208(3) 0.5321(2) 0.4297(3) 0.0245(7) Uani 1 1 d .
H12A H 0.333602 0.551018 0.502724 0.037 Uiso 1 1 calc GR
H12B H 0.266927 0.575680 0.380083 0.037 Uiso 1 1 calc GR
H12C H 0.392409 0.533981 0.418867 0.037 Uiso 1 1 calc GR
C13 C 0.3135(3) 0.3567(2) 0.3671(2) 0.0159(6) Uani 1 1 d .
C14 C 0.0590(3) 0.2477(2) 0.4025(3) 0.0227(7) Uani 1 1 d .
H14A H 0.088116 0.186069 0.433403 0.034 Uiso 1 1 calc GR
H14B H 0.003103 0.239022 0.330425 0.034 Uiso 1 1 calc GR
H14C H 0.023248 0.279101 0.446225 0.034 Uiso 1 1 calc GR
Cl2 Cl 0.83761(10) 0.22868(9) 0.52537(10) 0.0472(3) Uani 1 1 d .
Cl1A Cl 0.48721(7) -0.12628(5) 0.72335(6) 0.02045(15) Uani 1 1 d .
Cl0A Cl 0.86147(13) 0.02447(9) 0.53622(11) 0.0583(3) Uani 1 1 d .
C2 C 0.8182(4) 0.1226(3) 0.4519(3) 0.0422(10) Uani 1 1 d .
H2A H 0.737380 0.115673 0.406046 0.051 Uiso 1 1 calc R
H2B H 0.862174 0.125364 0.405512 0.051 Uiso 1 1 calc R
O1 O 0.1482(2) 0.32795(16) 0.6471(2) 0.0228(5) Uani 1 1 d .
H1 H 0.108481 0.336703 0.683503 0.034 Uiso 1 1 calc GR

loop_
_atom_site_aniso_label
_atom_site_aniso_U_11
_atom_site_aniso_U_22
_atom_site_aniso_U_33
_atom_site_aniso_U_23
_atom_site_aniso_U_13
_atom_site_aniso_U_12
Ir1 0.01358(7) 0.01102(6) 0.01255(6) 0.00165(4) 0.00730(5) 0.00278(4)
N6 0.0172(12) 0.0118(11) 0.0161(12) 0.0006(9) 0.0091(10) 0.0035(9)
N8 0.0210(13) 0.0187(13) 0.0287(14) 0.0094(11) 0.0142(12) 0.0091(10)
C15 0.0166(13) 0.0109(13) 0.0151(13) -0.0014(10) 0.0048(11) 0.0012(10)
C16 0.0183(14) 0.0181(15) 0.0273(16) 0.0025(12) 0.0117(13) 0.0041(11)
C19 0.0176(15) 0.0199(15) 0.0240(16) 0.0017(12) 0.0128(13) 0.0034(12)
N0AA 0.0139(11) 0.0119(11) 0.0152(11) 0.0004(9) 0.0071(9) 0.0018(9)
C7 0.0255(17) 0.0204(16) 0.0236(16) 0.0028(12) 0.0163(14) 0.0007(12)
C11 0.0250(16) 0.0153(14) 0.0205(15) 0.0007(11) 0.0104(13) 0.0009(12)
C1AA 0.0182(14) 0.0156(14) 0.0190(14) 0.0016(11) 0.0104(12) 0.0032(11)
C17 0.0173(14) 0.0115(13) 0.0136(13) 0.0004(10) 0.0049(11) 0.0008(11)
C2AA 0.0282(16) 0.0175(14) 0.0259(16) 0.0069(12) 0.0153(14) -0.0012(12)
Cl1 0.0173(3) 0.0106(3) 0.0148(3) -0.0007(2) 0.0047(3) 0.0003(2)
C5 0.0161(14) 0.0245(16) 0.0125(13) 0.0001(11) 0.0051(12) 0.0032(11)
C6AA 0.0268(17) 0.0219(16) 0.0237(16) -0.0078(12) 0.0119(14) 0.0006(12)
C5AA 0.0237(15) 0.0227(16) 0.0197(15) 0.0034(12) 0.0141(13) 0.0026(12)
C3AA 0.0160(14) 0.0204(15) 0.0152(13) 0.0056(11) 0.0061(11) 0.0067(11)
C9 0.0184(14) 0.0170(14) 0.0140(13) 0.0007(11) 0.0058(11) 0.0021(11)
C10 0.0198(14) 0.0172(14) 0.0151(13) 0.0059(11) 0.0076(12) 0.0055(11)
C4AA 0.0265(17) 0.0247(17) 0.0240(16) 0.0046(13) 0.0138(14) 0.0106(13)
C12 0.0335(18) 0.0169(15) 0.0267(17) 0.0062(12) 0.0156(15) 0.0032(13)
C13 0.0188(14) 0.0185(14) 0.0107(12) 0.0047(11) 0.0060(11) 0.0051(11)
C14 0.0178(15) 0.0262(17) 0.0258(16) -0.0025(13) 0.0100(13) -0.0006(12)
Cl2 0.0475(6) 0.0440(6) 0.0591(7) -0.0012(5) 0.0303(6) -0.0070(5)
Cl1A 0.0268(4) 0.0131(3) 0.0294(4) 0.0008(3) 0.0196(3) 0.0010(3)
Cl0A 0.0773(9) 0.0459(7) 0.0545(7) -0.0010(5) 0.0279(7) 0.0078(6)
C2 0.039(2) 0.050(3) 0.038(2) -0.0040(19) 0.0146(19) -0.0114(19)
O1 0.0280(13) 0.0199(11) 0.0302(13) 0.0081(9) 0.0221(11) 0.0099(9)

loop_
_atom_type_symbol
_atom_type_description
_atom_type_scat_dispersion_real
_atom_type_scat_dispersion_imag
_atom_type_scat_source
C C 0.0033 0.0016 'International Tables Vol C Tables 4.2.6.8 and 6.1.1.4'
H H 0.0000 0.0000 'International Tables Vol C Tables 4.2.6.8 and 6.1.1.4'
Cl Cl 0.1484 0.1585 'International Tables Vol C Tables 4.2.6.8 and 6.1.1.4'
Ir Ir -1.4442 7.9887 'International Tables Vol C Tables 4.2.6.8 and 6.1.1.4'
N N 0.0061 0.0033 'International Tables Vol C Tables 4.2.6.8 and 6.1.1.4'
O O 0.0106 0.0060 'International Tables Vol C Tables 4.2.6.8 and 6.1.1.4'

loop_
_geom_angle_atom_site_label_1
_geom_angle_atom_site_label_2
_geom_angle_atom_site_label_3
_geom_angle
N6 Ir1 N0AA 75.44(9)
N6 Ir1 Cl1 87.85(7)
N6 Ir1 C5 128.09(11)
N6 Ir1 C3AA 164.03(11)
N6 Ir1 C9 98.23(11)
N6 Ir1 C10 134.64(11)
N6 Ir1 C13 101.78(10)
N0AA Ir1 Cl1 86.49(7)
N0AA Ir1 C5 96.38(11)
N0AA Ir1 C3AA 111.85(10)
N0AA Ir1 C9 115.84(11)
N0AA Ir1 C10 149.86(10)
N0AA Ir1 C13 155.29(11)
C5 Ir1 Cl1 143.58(8)
C5 Ir1 C3AA 39.16(12)
C5 Ir1 C10 64.98(12)
C5 Ir1 C13 65.57(12)
C3AA Ir1 Cl1 106.41(9)
C3AA Ir1 C10 38.92(11)
C9 Ir1 Cl1 157.66(8)
C9 Ir1 C5 39.08(11)
C9 Ir1 C3AA 65.86(12)
C9 Ir1 C10 65.21(12)
C9 Ir1 C13 39.62(12)
C10 Ir1 Cl1 95.28(9)
C13 Ir1 Cl1 118.13(9)
C13 Ir1 C3AA 65.43(11)
C13 Ir1 C10 38.31(11)
C15 N6 Ir1 117.7(2)
C15 N6 C19 108.7(2)
C19 N6 Ir1 133.6(2)
C15 N8 C16 108.3(2)
N6 C15 N8 115.4(3)
N6 C15 C17 118.1(3)
N8 C15 C17 126.4(3)
N8 C16 C19 102.3(2)
N6 C19 C16 103.9(2)
C1AA N0AA Ir1 126.0(2)
C1AA N0AA C17 117.8(2)
C17 N0AA Ir1 116.06(19)
C2AA C7 C1AA 119.8(3)
C17 C11 C2AA 118.5(3)
N0AA C1AA C7 121.7(3)
O1 C1AA N0AA 115.4(3)
O1 C1AA C7 122.9(3)
N0AA C17 C15 111.5(2)
C11 C17 C15 125.4(3)
C11 C17 N0AA 123.0(3)
C7 C2AA C11 119.0(3)
C3AA C5 Ir1 71.06(17)
C3AA C5 C14 126.2(3)
C9 C5 Ir1 70.06(17)
C9 C5 C3AA 108.7(3)
C9 C5 C14 125.2(3)
C14 C5 Ir1 125.3(2)
C5 C3AA Ir1 69.78(17)
C5 C3AA C10 106.9(3)
C5 C3AA C4AA 127.4(3)
C10 C3AA Ir1 70.99(16)
C10 C3AA C4AA 125.0(3)
C4AA C3AA Ir1 131.4(2)
C5 C9 Ir1 70.86(17)
C5 C9 C6AA 125.1(3)
C5 C9 C13 107.7(3)
C6AA C9 Ir1 125.8(2)
C13 C9 Ir1 71.13(16)
C13 C9 C6AA 127.2(3)
C3AA C10 Ir1 70.09(16)
C3AA C10 C12 123.5(3)
C12 C10 Ir1 127.0(2)
C13 C10 Ir1 70.31(16)
C13 C10 C3AA 109.1(3)
C13 C10 C12 127.4(3)
C5AA C13 Ir1 128.8(2)
C9 C13 Ir1 69.25(16)
C9 C13 C5AA 126.4(3)
C10 C13 Ir1 71.38(16)
C10 C13 C5AA 125.8(3)
C10 C13 C9 107.6(3)
Cl0A C2 Cl2 111.2(2)

loop_
_geom_bond_atom_site_label_1
_geom_bond_atom_site_label_2
_geom_bond_distance
Ir1 N6 2.082(2)
Ir1 N0AA 2.138(2)
Ir1 Cl1 2.4173(8)
Ir1 C5 2.151(3)
Ir1 C3AA 2.168(3)
Ir1 C9 2.140(3)
Ir1 C10 2.180(3)
Ir1 C13 2.166(3)
N6 C15 1.296(4)
N6 C19 1.471(4)
N8 C15 1.342(4)
N8 C16 1.472(4)
C15 C17 1.462(4)
C16 C19 1.546(4)
N0AA C1AA 1.342(4)
N0AA C17 1.375(4)
C7 C1AA 1.402(4)
C7 C2AA 1.374(4)
C11 C17 1.372(4)
C11 C2AA 1.401(4)
C1AA O1 1.326(4)
C5 C3AA 1.447(4)
C5 C9 1.435(4)
C5 C14 1.497(4)
C6AA C9 1.505(4)
C5AA C13 1.500(4)
C3AA C10 1.449(4)
C3AA C4AA 1.488(4)
C9 C13 1.460(4)
C10 C12 1.494(4)
C10 C13 1.426(4)
Cl2 C2 1.769(5)
Cl0A C2 1.754(5)
